data_4341027
loop_
_publ_author_name
'Corbey, Jordan F.'
'Fang, Ming'
'Ziller, Joseph W.'
'Evans, William J.'

_publ_section_title
;
 Cocrystallization of (\m-S2)(2-) and (\m-S)(2-) and Formation of an
 [\h(2)-S3N(SiMe3)2] Ligand from Chalcogen Reduction by (N2)(2-) in a
 Bimetallic Yttrium Amide Complex.
;
_journal_issue 3
_journal_name_full 'Inorganic chemistry'
_journal_page_first 801
_journal_page_last 807
_journal_paper_doi 10.1021/ic501753x
_journal_volume 54
_journal_year 2015
_chemical_formula_sum 'C32 H88 N4 O2 S2 Si8 Y2'
_chemical_formula_weight 1027.72
_chemical_name_systematic
; 
 ? 
;
_space_group_crystal_system triclinic
_space_group_IT_number 2
_space_group_name_Hall '-P 1'
_space_group_name_H-M_alt 'P -1'
_symmetry_space_group_name_Hall '-P 1'
_symmetry_space_group_name_H-M 'P -1'
_atom_sites_solution_hydrogens geom
_atom_sites_solution_primary direct
_atom_sites_solution_secondary difmap
_audit_creation_method SHELXL-2013
_cell_angle_alpha 60.9538(8)
_cell_angle_beta 79.5414(9)
_cell_angle_gamma 88.4501(9)
_cell_formula_units_Z 1
_cell_length_a 10.6928(8)
_cell_length_b 12.0462(9)
_cell_length_c 12.1372(9)
_cell_measurement_reflns_used 6075
_cell_measurement_temperature 143(2)
_cell_measurement_theta_max 27.96
_cell_measurement_theta_min 2.48
_cell_volume 1340.63(17)
_computing_cell_refinement 'Bruker SAINT 8.34a, 2013'
_computing_data_collection 'Bruker APEX2 2013.10-0, 2013'
_computing_data_reduction 'Bruker SAINT 8.34a, 2013'
_computing_molecular_graphics 'Bruker SHELXTL'
_computing_publication_material 'Bruker SHELXTL'
_computing_structure_refinement 'SHELXL-2013 (Sheldrick, 2013)'
_computing_structure_solution 'Bruker SHELXTL 2013/1'
_diffrn_ambient_temperature 143(2)
_diffrn_measured_fraction_theta_full 0.999
_diffrn_measured_fraction_theta_max 0.926
_diffrn_measurement_device_type 'Bruker SMART APEX II CCD'
_diffrn_measurement_method '\f and \w scans'
_diffrn_radiation_type MoK\a
_diffrn_radiation_wavelength 0.71073
_diffrn_reflns_av_R_equivalents 0.0231
_diffrn_reflns_av_unetI/netI 0.0323
_diffrn_reflns_Laue_measured_fraction_full 0.999
_diffrn_reflns_Laue_measured_fraction_max 0.926
_diffrn_reflns_limit_h_max 14
_diffrn_reflns_limit_h_min -13
_diffrn_reflns_limit_k_max 15
_diffrn_reflns_limit_k_min -15
_diffrn_reflns_limit_l_max 15
_diffrn_reflns_limit_l_min -15
_diffrn_reflns_number 16030
_diffrn_reflns_point_group_measured_fraction_full 0.999
_diffrn_reflns_point_group_measured_fraction_max 0.926
_diffrn_reflns_theta_full 25.242
_diffrn_reflns_theta_max 28.452
_diffrn_reflns_theta_min 1.939
_diffrn_source 'fine-focus sealed tube'
_exptl_absorpt_coefficient_mu 2.440
_exptl_absorpt_correction_T_max 0.6904
_exptl_absorpt_correction_T_min 0.5317
_exptl_absorpt_correction_type numerical
_exptl_absorpt_process_details 'Bruker SADABS 2012/1'
_exptl_crystal_colour yellow
_exptl_crystal_density_diffrn 1.273
_exptl_crystal_density_meas ?
_exptl_crystal_density_method not_measured
_exptl_crystal_description cubic
_exptl_crystal_F_000 546
_exptl_crystal_size_max 0.301
_exptl_crystal_size_mid 0.286
_exptl_crystal_size_min 0.243
_refine_diff_density_max 2.838
_refine_diff_density_min -1.007
_refine_diff_density_rms 0.100
_refine_ls_extinction_method none
_refine_ls_goodness_of_fit_ref 1.039
_refine_ls_hydrogen_treatment constr
_refine_ls_matrix_type full
_refine_ls_number_parameters 244
_refine_ls_number_reflns 6272
_refine_ls_number_restraints 0
_refine_ls_restrained_S_all 1.039
_refine_ls_R_factor_all 0.0569
_refine_ls_R_factor_gt 0.0471
_refine_ls_shift/su_max 0.001
_refine_ls_shift/su_mean 0.000
_refine_ls_structure_factor_coef Fsqd
_refine_ls_weighting_details 'w=1/[\s^2^(Fo^2^)+(0.0588P)^2^+2.8443P] where P=(Fo^2^+2Fc^2^)/3'
_refine_ls_weighting_scheme calc
_refine_ls_wR_factor_gt 0.1176
_refine_ls_wR_factor_ref 0.1232
_reflns_Friedel_coverage 0.000
_reflns_number_gt 5428
_reflns_number_total 6272
_reflns_threshold_expression 'I > 2\s(I)'
_cod_data_source_file ic501753x_si_001.cif
_cod_data_source_block jfc45
_cod_depositor_comments
;
The following automatic conversions were performed:

'_exptl_crystal_density_meas' value 'not_measured' was changed to '?'
- the value is perceived as not measured.

Automatic conversion script
Id: cif_fix_values 3008 2015-01-20 13:52:24Z robertas 

 Adding full bibliography for 4341027--4341031.cif.
;
_cod_database_code 4341027
_shelx_space_group_comment
; 
The symmetry employed for this shelxl refinement is uniquely defined 
by the following loop, which should always be used as a source of 
symmetry information in preference to the above space-group names. 
They are only intended as comments. 
;
_shelx_estimated_absorpt_t_min 0.527
_shelx_estimated_absorpt_t_max 0.589
_shelxl_version_number 2013-4

loop_
_space_group_symop_operation_xyz
'x, y, z'
'-x, -y, -z'

loop_
_atom_site_label
_atom_site_type_symbol
_atom_site_fract_x
_atom_site_fract_y
_atom_site_fract_z
_atom_site_U_iso_or_equiv
_atom_site_adp_type
_atom_site_occupancy
_atom_site_site_symmetry_order
_atom_site_calc_flag
_atom_site_refinement_flags_posn
_atom_site_refinement_flags_adp
_atom_site_refinement_flags_occupancy
Y1 Y 0.87225(3) 0.80978(3) 0.18830(3) 0.02223(10) Uani 1 1 d . . .
S1 S 0.99433(12) 1.04468(11) 0.05722(11) 0.0387(3) Uani 0.86 1 d . . P
S2 S 1.0000 1.0000 0.0000 0.0427(12) Uani 0.28 2 d S . P
Si1 Si 0.72019(9) 0.53926(8) 0.27836(9) 0.02321(19) Uani 1 1 d . . .
Si2 Si 0.75955(9) 0.70304(9) -0.00683(9) 0.0251(2) Uani 1 1 d . . .
Si3 Si 0.62293(10) 0.93623(9) 0.27881(9) 0.0263(2) Uani 1 1 d . . .
Si4 Si 0.81056(10) 0.84672(10) 0.45793(10) 0.0306(2) Uani 1 1 d . . .
O1 O 1.0605(2) 0.7035(2) 0.2249(2) 0.0292(5) Uani 1 1 d . . .
N1 N 0.7752(3) 0.6807(3) 0.1415(3) 0.0229(6) Uani 1 1 d . . .
N2 N 0.7556(3) 0.8594(3) 0.3290(3) 0.0259(6) Uani 1 1 d . . .
C1 C 0.7744(4) 0.3928(3) 0.2715(4) 0.0342(8) Uani 1 1 d . . .
H1A H 0.7392 0.3863 0.2056 0.051 Uiso 1 1 calc R U .
H1B H 0.7447 0.3174 0.3552 0.051 Uiso 1 1 calc R U .
H1C H 0.8678 0.3983 0.2502 0.051 Uiso 1 1 calc R U .
C2 C 0.7817(4) 0.5340(3) 0.4167(3) 0.0317(8) Uani 1 1 d . . .
H2A H 0.8751 0.5391 0.3984 0.047 Uiso 1 1 calc R U .
H2B H 0.7497 0.4541 0.4952 0.047 Uiso 1 1 calc R U .
H2C H 0.7522 0.6060 0.4284 0.047 Uiso 1 1 calc R U .
C3 C 0.5431(4) 0.5213(4) 0.3279(4) 0.0361(8) Uani 1 1 d . . .
H3A H 0.5125 0.5986 0.3283 0.054 Uiso 1 1 calc R U .
H3B H 0.5185 0.4481 0.4143 0.054 Uiso 1 1 calc R U .
H3C H 0.5052 0.5079 0.2673 0.054 Uiso 1 1 calc R U .
C4 C 0.9043(4) 0.6588(4) -0.0837(4) 0.0364(9) Uani 1 1 d . . .
H4A H 0.9785 0.7125 -0.0960 0.055 Uiso 1 1 calc R U .
H4B H 0.8927 0.6715 -0.1672 0.055 Uiso 1 1 calc R U .
H4C H 0.9181 0.5692 -0.0284 0.055 Uiso 1 1 calc R U .
C5 C 0.6188(4) 0.6077(5) 0.0003(4) 0.0453(11) Uani 1 1 d . . .
H5A H 0.6249 0.5173 0.0595 0.068 Uiso 1 1 calc R U .
H5B H 0.6183 0.6200 -0.0855 0.068 Uiso 1 1 calc R U .
H5C H 0.5399 0.6363 0.0307 0.068 Uiso 1 1 calc R U .
C6 C 0.7289(6) 0.8684(4) -0.1236(4) 0.0532(13) Uani 1 1 d . . .
H6A H 0.6499 0.8927 -0.0883 0.080 Uiso 1 1 calc R U .
H6B H 0.7207 0.8724 -0.2046 0.080 Uiso 1 1 calc R U .
H6C H 0.8001 0.9271 -0.1394 0.080 Uiso 1 1 calc R U .
C7 C 0.4687(4) 0.8501(5) 0.3883(5) 0.0520(12) Uani 1 1 d . . .
H7A H 0.4616 0.7651 0.3971 0.078 Uiso 1 1 calc R U .
H7B H 0.3973 0.8980 0.3521 0.078 Uiso 1 1 calc R U .
H7C H 0.4667 0.8422 0.4729 0.078 Uiso 1 1 calc R U .
C8 C 0.6224(5) 1.1033(4) 0.2502(5) 0.0512(12) Uani 1 1 d . . .
H8A H 0.6052 1.1023 0.3328 0.077 Uiso 1 1 calc R U .
H8B H 0.5560 1.1471 0.2015 0.077 Uiso 1 1 calc R U .
H8C H 0.7057 1.1482 0.2013 0.077 Uiso 1 1 calc R U .
C9 C 0.6175(4) 0.9453(4) 0.1214(4) 0.0361(9) Uani 1 1 d . . .
H9A H 0.6964 0.9895 0.0602 0.054 Uiso 1 1 calc R U .
H9B H 0.5445 0.9920 0.0880 0.054 Uiso 1 1 calc R U .
H9C H 0.6087 0.8590 0.1337 0.054 Uiso 1 1 calc R U .
C10 C 0.9719(5) 0.7819(5) 0.4596(5) 0.0488(11) Uani 1 1 d . . .
H10A H 0.9668 0.7011 0.4588 0.073 Uiso 1 1 calc R U .
H10B H 1.0009 0.7676 0.5373 0.073 Uiso 1 1 calc R U .
H10C H 1.0323 0.8430 0.3836 0.073 Uiso 1 1 calc R U .
C11 C 0.8322(5) 0.9992(5) 0.4586(6) 0.0575(14) Uani 1 1 d . . .
H11A H 0.8882 1.0600 0.3786 0.086 Uiso 1 1 calc R U .
H11B H 0.8705 0.9837 0.5319 0.086 Uiso 1 1 calc R U .
H11C H 0.7491 1.0341 0.4656 0.086 Uiso 1 1 calc R U .
C12 C 0.7075(5) 0.7342(6) 0.6142(4) 0.0689(17) Uani 1 1 d . . .
H12A H 0.6258 0.7705 0.6236 0.103 Uiso 1 1 calc R U .
H12B H 0.7500 0.7197 0.6847 0.103 Uiso 1 1 calc R U .
H12C H 0.6926 0.6531 0.6164 0.103 Uiso 1 1 calc R U .
C13 C 1.1835(4) 0.7625(4) 0.2143(4) 0.0380(9) Uani 1 1 d . . .
H13A H 1.1985 0.7411 0.3003 0.046 Uiso 1 1 calc R U .
H13B H 1.1855 0.8562 0.1615 0.046 Uiso 1 1 calc R U .
C14 C 1.2818(5) 0.7104(6) 0.1521(7) 0.0678(16) Uani 1 1 d . . .
H14A H 1.3309 0.7805 0.0717 0.081 Uiso 1 1 calc R U .
H14B H 1.3416 0.6638 0.2101 0.081 Uiso 1 1 calc R U .
C15 C 1.2185(5) 0.6266(7) 0.1250(8) 0.092(3) Uani 1 1 d . . .
H15A H 1.2621 0.5465 0.1519 0.111 Uiso 1 1 calc R U .
H15B H 1.2200 0.6666 0.0317 0.111 Uiso 1 1 calc R U .
C16 C 1.0869(4) 0.6000(4) 0.1955(5) 0.0418(10) Uani 1 1 d . . .
H16A H 1.0771 0.5170 0.2755 0.050 Uiso 1 1 calc R U .
H16B H 1.0279 0.5979 0.1423 0.050 Uiso 1 1 calc R U .

loop_
_atom_site_aniso_label
_atom_site_aniso_U_11
_atom_site_aniso_U_22
_atom_site_aniso_U_33
_atom_site_aniso_U_23
_atom_site_aniso_U_13
_atom_site_aniso_U_12
Y1 0.02848(17) 0.02167(16) 0.02175(16) -0.01428(13) -0.00633(12) 0.00500(12)
S1 0.0488(7) 0.0329(6) 0.0315(6) -0.0153(5) -0.0012(5) -0.0045(5)
S2 0.061(3) 0.039(3) 0.036(3) -0.026(2) -0.002(2) -0.003(2)
Si1 0.0284(5) 0.0202(4) 0.0220(4) -0.0117(4) -0.0036(4) 0.0029(4)
Si2 0.0337(5) 0.0266(5) 0.0220(4) -0.0166(4) -0.0083(4) 0.0082(4)
Si3 0.0360(5) 0.0256(5) 0.0220(4) -0.0151(4) -0.0072(4) 0.0118(4)
Si4 0.0355(5) 0.0386(6) 0.0301(5) -0.0250(5) -0.0105(4) 0.0046(4)
O1 0.0304(13) 0.0258(12) 0.0332(13) -0.0143(11) -0.0106(10) 0.0029(10)
N1 0.0328(15) 0.0205(13) 0.0194(13) -0.0126(11) -0.0061(11) 0.0051(11)
N2 0.0336(15) 0.0278(14) 0.0237(14) -0.0177(12) -0.0085(12) 0.0078(12)
C1 0.041(2) 0.0219(17) 0.040(2) -0.0168(16) -0.0048(17) 0.0040(15)
C2 0.043(2) 0.0273(18) 0.0235(17) -0.0114(14) -0.0072(15) 0.0028(15)
C3 0.0322(19) 0.040(2) 0.034(2) -0.0190(17) -0.0015(16) 0.0020(16)
C4 0.035(2) 0.052(2) 0.0277(18) -0.0247(18) -0.0052(15) 0.0098(18)
C5 0.035(2) 0.076(3) 0.038(2) -0.038(2) -0.0069(17) -0.004(2)
C6 0.093(4) 0.044(2) 0.033(2) -0.024(2) -0.026(2) 0.030(2)
C7 0.037(2) 0.056(3) 0.045(2) -0.016(2) 0.0047(19) 0.015(2)
C8 0.083(3) 0.037(2) 0.057(3) -0.033(2) -0.040(3) 0.031(2)
C9 0.046(2) 0.043(2) 0.0331(19) -0.0264(18) -0.0183(17) 0.0205(18)
C10 0.056(3) 0.055(3) 0.062(3) -0.043(2) -0.034(2) 0.024(2)
C11 0.060(3) 0.065(3) 0.089(4) -0.063(3) -0.040(3) 0.025(2)
C12 0.065(3) 0.113(5) 0.031(2) -0.035(3) -0.007(2) -0.023(3)
C13 0.033(2) 0.036(2) 0.043(2) -0.0156(18) -0.0122(17) -0.0034(16)
C14 0.034(2) 0.070(3) 0.115(5) -0.059(4) -0.008(3) 0.006(2)
C15 0.049(3) 0.109(5) 0.147(7) -0.100(5) 0.030(4) -0.018(3)
C16 0.035(2) 0.041(2) 0.061(3) -0.034(2) -0.0106(19) 0.0099(17)

loop_
_atom_type_symbol
_atom_type_description
_atom_type_scat_dispersion_real
_atom_type_scat_dispersion_imag
_atom_type_scat_source
C C 0.0033 0.0016 'International Tables Vol C Tables 4.2.6.8 and 6.1.1.4'
H H 0.0000 0.0000 'International Tables Vol C Tables 4.2.6.8 and 6.1.1.4'
N N 0.0061 0.0033 'International Tables Vol C Tables 4.2.6.8 and 6.1.1.4'
O O 0.0106 0.0060 'International Tables Vol C Tables 4.2.6.8 and 6.1.1.4'
Si Si 0.0817 0.0704 'International Tables Vol C Tables 4.2.6.8 and 6.1.1.4'
S S 0.1246 0.1234 'International Tables Vol C Tables 4.2.6.8 and 6.1.1.4'
Y Y -2.7962 3.5667 'International Tables Vol C Tables 4.2.6.8 and 6.1.1.4'

loop_
_geom_angle_atom_site_label_1
_geom_angle_atom_site_label_2
_geom_angle_atom_site_label_3
_geom_angle
_geom_angle_site_symmetry_1
_geom_angle_site_symmetry_3
N1 Y1 N2 116.36(11) . .
N1 Y1 O1 97.39(9) . .
N2 Y1 O1 122.84(10) . .
N1 Y1 S2 115.63(7) . .
N2 Y1 S2 112.13(8) . .
O1 Y1 S2 89.35(6) . .
N1 Y1 S1 136.80(7) . .
N2 Y1 S1 90.74(8) . .
O1 Y1 S1 94.24(7) . .
S2 Y1 S1 23.05(3) . .
N1 Y1 S1 94.14(7) . 2_775
N2 Y1 S1 132.60(8) . 2_775
O1 Y1 S1 84.61(7) . 2_775
S2 Y1 S1 22.73(3) . 2_775
S1 Y1 S1 45.78(5) . 2_775
S2 S1 S1 0.00(4) . 2_775
S2 S1 Y1 67.99(6) . .
S1 S1 Y1 67.99(6) 2_775 .
S1 S2 S1 180.00(8) 2_775 .
S1 S2 Y1 88.97(6) 2_775 2_775
S1 S2 Y1 91.03(6) . 2_775
S1 S2 Y1 91.03(6) 2_775 .
S1 S2 Y1 88.97(6) . .
Y1 S2 Y1 180.0 2_775 .
N1 Si1 C3 113.22(17) . .
N1 Si1 C1 114.86(16) . .
C3 Si1 C1 108.23(18) . .
N1 Si1 C2 109.08(15) . .
C3 Si1 C2 105.22(18) . .
C1 Si1 C2 105.52(18) . .
N1 Si2 C4 111.11(16) . .
N1 Si2 C6 114.89(17) . .
C4 Si2 C6 107.4(2) . .
N1 Si2 C5 113.32(17) . .
C4 Si2 C5 107.4(2) . .
C6 Si2 C5 102.1(2) . .
N2 Si3 C8 114.83(19) . .
N2 Si3 C9 107.21(15) . .
C8 Si3 C9 106.60(19) . .
N2 Si3 C7 114.10(18) . .
C8 Si3 C7 107.5(2) . .
C9 Si3 C7 106.0(2) . .
N2 Si4 C11 115.3(2) . .
N2 Si4 C12 112.72(19) . .
C11 Si4 C12 107.3(3) . .
N2 Si4 C10 109.03(17) . .
C11 Si4 C10 105.6(2) . .
C12 Si4 C10 106.4(3) . .
C16 O1 C13 107.5(3) . .
C16 O1 Y1 121.1(2) . .
C13 O1 Y1 124.8(2) . .
Si1 N1 Si2 120.31(16) . .
Si1 N1 Y1 110.62(13) . .
Si2 N1 Y1 128.95(15) . .
Si4 N2 Si3 123.82(17) . .
Si4 N2 Y1 121.86(15) . .
Si3 N2 Y1 113.33(14) . .
O1 C13 C14 106.2(3) . .
C15 C14 C13 108.0(4) . .
C14 C15 C16 108.2(5) . .
C15 C16 O1 105.9(4) . .

loop_
_geom_bond_atom_site_label_1
_geom_bond_atom_site_label_2
_geom_bond_distance
_geom_bond_site_symmetry_2
Y1 N1 2.231(3) .
Y1 N2 2.238(3) .
Y1 O1 2.350(2) .
Y1 S2 2.5081(3) .
Y1 S1 2.7049(12) .
Y1 S1 2.7401(12) 2_775
S1 S2 1.0590(12) .
S1 S1 2.118(2) 2_775
S2 S1 1.0590(12) 2_775
S2 Y1 2.5081(3) 2_775
Si1 N1 1.721(3) .
Si1 C3 1.865(4) .
Si1 C1 1.877(4) .
Si1 C2 1.884(4) .
Si2 N1 1.726(3) .
Si2 C4 1.861(4) .
Si2 C6 1.865(4) .
Si2 C5 1.881(4) .
Si3 N2 1.713(3) .
Si3 C8 1.869(4) .
Si3 C9 1.871(4) .
Si3 C7 1.876(5) .
Si4 N2 1.708(3) .
Si4 C11 1.861(5) .
Si4 C12 1.864(5) .
Si4 C10 1.874(4) .
O1 C16 1.462(4) .
O1 C13 1.466(4) .
C13 C14 1.484(7) .
C14 C15 1.423(8) .
C15 C16 1.461(7) .
